data_9015432
loop_
_publ_author_name
'Origlieri, M. J.'
'Downs, R. T.'
'Carducci, M. D.'
'Rosso, K. M.'
'Gibbs, G. V.'

_publ_section_title
;
 Crystal structure and bonding in the new mineral AsSbO3
;
_journal_name_full 'General Meeting of the International Mineralogical Association'
_journal_page_first 142
_journal_page_last 142
_journal_volume 19
_journal_year 2006
_chemical_compound_source 'Tsumeb, Namibia'
_chemical_formula_sum 'As O3 Sb'
_chemical_name_mineral Stibioclaudetite
_space_group_IT_number 14
_symmetry_space_group_name_Hall '-P 2yn'
_symmetry_space_group_name_H-M 'P 1 21/n 1'
_cell_angle_alpha 90
_cell_angle_beta 95.039
_cell_angle_gamma 90
_cell_length_a 4.5757
_cell_length_b 13.1288
_cell_length_c 5.4216
_cell_formula_units_Z 4
_cell_volume 324.435
_database_code_amcsd 0019396
_exptl_crystal_density_diffrn 5.009
_cod_original_formula_sum 'As Sb O3'
_cod_database_code 9015432

loop_
_space_group_symop_operation_xyz
x,y,z
1/2+x,1/2-y,1/2+z
1/2-x,1/2+y,1/2-z
-x,-y,-z

loop_
_atom_site_aniso_label
_atom_site_aniso_U_11
_atom_site_aniso_U_22
_atom_site_aniso_U_33
_atom_site_aniso_U_12
_atom_site_aniso_U_13
_atom_site_aniso_U_23
As 0.01110 0.01140 0.01070 0.00020 -0.00020 0.00150
Sb 0.01240 0.01460 0.00985 0.00009 0.00240 0.00003
O1 0.01000 0.02600 0.01300 -0.00170 -0.00030 0.00500
O2 0.02700 0.01300 0.01600 0.00000 0.00000 0.00160
O3 0.01500 0.02600 0.01000 0.00000 0.00140 0.00400

loop_
_atom_site_label
_atom_site_fract_x
_atom_site_fract_y
_atom_site_fract_z
_atom_site_U_iso_or_equiv
As 0.03388 0.09589 0.25603 0.01110
Sb 0.50533 0.14560 0.82841 0.01220
O1 0.65000 0.09490 0.16630 0.01700
O2 0.56680 0.28940 0.92890 0.01900
O3 0.10950 0.13990 0.95530 0.01700

loop_
_cod_related_entry_id
_cod_related_entry_database
_cod_related_entry_code
1 AMCSD 0019396
